data_1535472
loop_
_publ_author_name
'Mogare, K.M.'
'Friese, K.'
'Klein, W.'
'Jansen, M.'

_publ_section_title
;
 Syntheses and crystal structures of two sodium ruthenates: Na2 Ru o4 and
 Na2 Ru O3
;
_journal_name_full 'Zeitschrift fuer Anorganische und Allgemeine Chemie'
_journal_page_first 547
_journal_page_last 552
_journal_volume 630
_journal_year 2004
_chemical_formula_sum 'Na2 O4 Ru'
_chemical_name_systematic 'Na2 (Ru O4)'
_space_group_IT_number 14
_symmetry_space_group_name_Hall '-P 2ybc'
_symmetry_space_group_name_H-M 'P 1 21/c 1'
_cell_angle_alpha 90
_cell_angle_beta 119.1
_cell_angle_gamma 90
_cell_formula_units_Z 8
_cell_length_a 10.721
_cell_length_b 7.033
_cell_length_c 10.871
_cell_volume 716.215
_citation_journal_id_ASTM ZAACAB
_cod_data_source_file Mogare_ZAACAB_2004_1345.cif
_cod_data_source_block Na2O4Ru1
_cod_original_cell_volume 716.2154
_cod_original_formula_sum 'Na2 O4 Ru1'
_cod_database_code 1535472

loop_
_symmetry_equiv_pos_as_xyz
x,y,z
-x,y+1/2,-z+1/2
-x,-y,-z
x,-y-1/2,z-1/2

loop_
_atom_site_label
_atom_site_type_symbol
_atom_site_fract_x
_atom_site_fract_y
_atom_site_fract_z
_atom_site_occupancy
_atom_site_U_iso_or_equiv
O1 O-2 0.1646 0.1455 0.3887 1 0.0
Na1 Na+1 0.3051 0.4632 0.4106 1 0.0
O2 O-2 0.4818 0.6489 0.3897 1 0.0
Na2 Na+1 0.3501 0.5609 0.9149 1 0.0
O8 O-2 0.0454 0.4809 0.3497 1 0.0
O6 O-2 0.3404 0.6789 0.5977 1 0.0
O3 O-2 0.3278 0.2512 0.2411 1 0.0
Na3 Na+1 0.1875 0.5152 0.0879 1 0.0
Ru2 Ru+6 0.00056 0.23202 0.24864 1 0.0
O4 O-2 0.0084 0.3212 0.0998 1 0.0
Na4 Na+1 0.1547 0.0049 0.0972 1 0.0
O7 O-2 0.4659 0.0064 0.6555 1 0.0
O5 O-2 0.1643 0.7294 0.2476 1 0.0
Ru1 Ru+6 0.50028 0.24486 0.251 1 0.0
